data_2241861
loop_
_publ_author_name
'Rivera, Augusto'
'Rojas, Jicli Jos\'e'
'R\'ios-Motta, Jaime'
'Bolte, Michael'

_publ_section_title
;
 Crystal structure and C---H&#x00B7;&#x00B7;&#x00B7;F hydrogen bonding in
 the fluorinated bis-benzoxazine:
 3,3'-(ethane-1,2-diyl)bis(6-fluoro-3,4-dihydro-2<i>H</i>-1,3-benzoxazine)
;
_journal_coeditor_code SJ5506
_journal_issue 10
_journal_name_full 'Acta Crystallographica Section E'
_journal_page_first 1509
_journal_page_last 1511
_journal_paper_doi 10.1107/S2056989016015243
_journal_volume 72
_journal_year 2016
_chemical_formula_iupac 'C18 H18 F2 N2 O2'
_chemical_formula_moiety 'C18 H18 F2 N2 O2'
_chemical_formula_sum 'C18 H18 F2 N2 O2'
_chemical_formula_weight 332.34
_chemical_name_common
;
6-Fluoro-3-[2-(6-fluoro-3,4-dihydro-2<i>H</i>-1,3-benzoxazin-3-yl)ethyl]-\
3,4-dihydro-2<i>H</i>-1,3-benzoxazine
;
_chemical_name_systematic
;
3,3'-(Ethane-1,2-diyl)bis(6-fluoro-3,4-dihydro-2<i>H</i>-1,3-benzoxazine)
;
_space_group_crystal_system monoclinic
_space_group_IT_number 14
_space_group_name_Hall '-P 2ybc'
_space_group_name_H-M_alt 'P 1 21/c 1'
_symmetry_space_group_name_Hall '-P 2ybc'
_symmetry_space_group_name_H-M 'P 1 21/c 1'
_atom_sites_solution_hydrogens geom
_audit_creation_method SHELXL-2014/7
_cell_angle_alpha 90
_cell_angle_beta 91.473(7)
_cell_angle_gamma 90
_cell_formula_units_Z 2
_cell_length_a 7.0242(6)
_cell_length_b 6.2316(6)
_cell_length_c 17.1574(15)
_cell_measurement_reflns_used 7746
_cell_measurement_temperature 173(2)
_cell_measurement_theta_max 27.83
_cell_measurement_theta_min 3.47
_cell_volume 750.77(12)
_computing_cell_refinement
;
X-AREA (Stoe & Cie, 2001)
;
_computing_data_collection
;
X-AREA (Stoe & Cie, 2001)
;
_computing_data_reduction
;
X-AREA (Stoe & Cie, 2001)
;
_computing_molecular_graphics
;
XP in SHELXTL-Plus (Sheldrick, 2008)
;
_computing_publication_material
;
SHELXL2014 (Sheldrick, 2015)
;
_computing_structure_refinement
;
SHELXL2014 (Sheldrick, 2015)
;
_computing_structure_solution
;
SHELXS97 (Sheldrick, 2008)
;
_diffrn_ambient_temperature 173(2)
_diffrn_measured_fraction_theta_full 0.996
_diffrn_measured_fraction_theta_max 0.997
_diffrn_measurement_device_type 'Stoe IPDS II two-circle'
_diffrn_measurement_method \w
_diffrn_radiation_type MoK\a
_diffrn_radiation_wavelength 0.71073
_diffrn_reflns_av_R_equivalents 0.0364
_diffrn_reflns_limit_h_max 8
_diffrn_reflns_limit_h_min -8
_diffrn_reflns_limit_k_max 7
_diffrn_reflns_limit_k_min -7
_diffrn_reflns_limit_l_max 21
_diffrn_reflns_limit_l_min -20
_diffrn_reflns_number 7746
_diffrn_reflns_theta_full 25.000
_diffrn_reflns_theta_max 26.361
_diffrn_reflns_theta_min 3.478
_exptl_absorpt_coefficient_mu 0.113
_exptl_absorpt_correction_T_max 1.000
_exptl_absorpt_correction_T_min 0.362
_exptl_absorpt_correction_type multi-scan
_exptl_absorpt_process_details
;
(X-AREA; Stoe & Cie, 2001)
;
_exptl_crystal_colour colourless
_exptl_crystal_density_diffrn 1.470
_exptl_crystal_description plate
_exptl_crystal_F_000 348
_exptl_crystal_size_max 0.170
_exptl_crystal_size_mid 0.130
_exptl_crystal_size_min 0.040
_refine_diff_density_max 0.184
_refine_diff_density_min -0.161
_refine_ls_extinction_method none
_refine_ls_goodness_of_fit_ref 1.083
_refine_ls_hydrogen_treatment constr
_refine_ls_matrix_type full
_refine_ls_number_parameters 109
_refine_ls_number_reflns 1532
_refine_ls_number_restraints 0
_refine_ls_restrained_S_all 1.083
_refine_ls_R_factor_all 0.0525
_refine_ls_R_factor_gt 0.0411
_refine_ls_shift/su_max 0.000
_refine_ls_shift/su_mean 0.000
_refine_ls_structure_factor_coef Fsqd
_refine_ls_weighting_details 'w=1/[\s^2^(Fo^2^)+(0.0538P)^2^+0.1464P] where P=(Fo^2^+2Fc^2^)/3'
_refine_ls_weighting_scheme calc
_refine_ls_wR_factor_gt 0.0963
_refine_ls_wR_factor_ref 0.1010
_reflns_number_gt 1285
_reflns_number_total 1532
_reflns_threshold_expression 'I > 2\s(I)'
_cod_data_source_file sj5506sup1.cif
_cod_data_source_block I
_cod_database_code 2241861
_shelx_space_group_comment
;
The symmetry employed for this shelxl refinement is uniquely defined
by the following loop, which should always be used as a source of
symmetry information in preference to the above space-group names.
They are only intended as comments.
;
_shelx_estimated_absorpt_t_min 0.981
_shelx_estimated_absorpt_t_max 0.995

loop_
_space_group_symop_operation_xyz
'x, y, z'
'-x, y+1/2, -z+1/2'
'-x, -y, -z'
'x, -y-1/2, z-1/2'

loop_
_atom_site_type_symbol
_atom_site_label
_atom_site_fract_x
_atom_site_fract_y
_atom_site_fract_z
_atom_site_U_iso_or_equiv
_atom_site_adp_type
_atom_site_calc_flag
_atom_site_occupancy
F F1 0.80087(14) 0.60837(18) 0.86796(5) 0.0408(3) Uani d 1
O O1 0.69940(16) 0.06550(17) 0.61834(6) 0.0293(3) Uani d 1
N N1 0.73058(17) 0.3605(2) 0.52754(7) 0.0256(3) Uani d 1
C C1 0.5232(2) 0.3961(2) 0.52148(8) 0.0260(3) Uani d 1
H H1A 0.4706 0.4020 0.5744 0.031 Uiso calc 1
H H1B 0.4624 0.2743 0.4934 0.031 Uiso calc 1
C C2 0.7756(2) 0.1410(3) 0.54504(9) 0.0294(4) Uani d 1
H H2A 0.9158 0.1242 0.5471 0.035 Uiso calc 1
H H2B 0.7249 0.0493 0.5022 0.035 Uiso calc 1
C C3 0.72790(19) 0.2069(2) 0.67944(8) 0.0237(3) Uani d 1
C C4 0.79289(19) 0.4168(2) 0.66810(8) 0.0228(3) Uani d 1
C C5 0.8283(2) 0.4965(3) 0.58624(8) 0.0267(3) Uani d 1
H H5A 0.7820 0.6459 0.5809 0.032 Uiso calc 1
H H5B 0.9668 0.4961 0.5770 0.032 Uiso calc 1
C C6 0.81932(19) 0.5507(3) 0.73252(8) 0.0250(3) Uani d 1
H H6 0.8647 0.6931 0.7263 0.030 Uiso calc 1
C C7 0.7786(2) 0.4732(3) 0.80519(8) 0.0273(3) Uani d 1
C C8 0.7114(2) 0.2675(3) 0.81752(9) 0.0293(4) Uani d 1
H H8 0.6837 0.2193 0.8685 0.035 Uiso calc 1
C C9 0.6854(2) 0.1337(3) 0.75374(9) 0.0269(3) Uani d 1
H H9 0.6386 -0.0079 0.7606 0.032 Uiso calc 1

loop_
_atom_site_aniso_label
_atom_site_aniso_U_11
_atom_site_aniso_U_22
_atom_site_aniso_U_33
_atom_site_aniso_U_12
_atom_site_aniso_U_13
_atom_site_aniso_U_23
F1 0.0442(6) 0.0526(7) 0.0255(5) -0.0053(5) 0.0007(4) -0.0122(4)
O1 0.0393(6) 0.0227(6) 0.0258(6) -0.0001(4) 0.0008(4) -0.0013(4)
N1 0.0251(6) 0.0299(7) 0.0217(6) 0.0008(5) 0.0008(4) 0.0007(5)
C1 0.0248(7) 0.0289(8) 0.0243(7) -0.0015(6) 0.0006(5) 0.0018(6)
C2 0.0338(8) 0.0310(8) 0.0233(7) 0.0046(6) 0.0025(6) -0.0032(6)
C3 0.0227(7) 0.0253(8) 0.0231(7) 0.0034(6) -0.0003(5) 0.0000(6)
C4 0.0202(6) 0.0264(8) 0.0220(7) 0.0014(5) 0.0008(5) 0.0018(6)
C5 0.0273(7) 0.0296(8) 0.0232(7) -0.0033(6) 0.0000(5) 0.0032(6)
C6 0.0210(6) 0.0269(8) 0.0271(7) -0.0004(5) 0.0000(5) 0.0003(6)
C7 0.0245(7) 0.0351(9) 0.0223(7) 0.0020(6) -0.0019(5) -0.0057(6)
C8 0.0262(7) 0.0399(9) 0.0218(7) 0.0026(6) 0.0036(6) 0.0059(7)
C9 0.0252(7) 0.0269(8) 0.0287(8) 0.0014(6) 0.0024(6) 0.0060(6)

loop_
_atom_type_symbol
_atom_type_description
_atom_type_scat_dispersion_real
_atom_type_scat_dispersion_imag
_atom_type_scat_source
C C 0.0033 0.0016 'International Tables Vol C Tables 4.2.6.8 and 6.1.1.4'
H H 0.0000 0.0000 'International Tables Vol C Tables 4.2.6.8 and 6.1.1.4'
N N 0.0061 0.0033 'International Tables Vol C Tables 4.2.6.8 and 6.1.1.4'
O O 0.0106 0.0060 'International Tables Vol C Tables 4.2.6.8 and 6.1.1.4'
F F 0.0171 0.0103 'International Tables Vol C Tables 4.2.6.8 and 6.1.1.4'

loop_
_geom_angle_atom_site_label_1
_geom_angle_atom_site_label_2
_geom_angle_atom_site_label_3
_geom_angle_site_symmetry_1
_geom_angle_site_symmetry_3
_geom_angle
C3 O1 C2 . . 113.57(12)
C2 N1 C5 . . 108.03(12)
C2 N1 C1 . . 111.72(12)
C5 N1 C1 . . 113.84(12)
N1 C1 C1 . 3_666 111.15(14)
N1 C1 H1A . . 109.4
C1 C1 H1A 3_666 . 109.4
N1 C1 H1B . . 109.4
C1 C1 H1B 3_666 . 109.4
H1A C1 H1B . . 108.0
N1 C2 O1 . . 113.88(12)
N1 C2 H2A . . 108.8
O1 C2 H2A . . 108.8
N1 C2 H2B . . 108.8
O1 C2 H2B . . 108.8
H2A C2 H2B . . 107.7
O1 C3 C9 . . 117.09(14)
O1 C3 C4 . . 122.16(13)
C9 C3 C4 . . 120.75(14)
C6 C4 C3 . . 119.07(13)
C6 C4 C5 . . 121.16(14)
C3 C4 C5 . . 119.75(13)
N1 C5 C4 . . 111.15(12)
N1 C5 H5A . . 109.4
C4 C5 H5A . . 109.4
N1 C5 H5B . . 109.4
C4 C5 H5B . . 109.4
H5A C5 H5B . . 108.0
C7 C6 C4 . . 118.88(15)
C7 C6 H6 . . 120.6
C4 C6 H6 . . 120.6
F1 C7 C6 . . 118.28(15)
F1 C7 C8 . . 118.74(13)
C6 C7 C8 . . 122.95(14)
C7 C8 C9 . . 118.40(13)
C7 C8 H8 . . 120.8
C9 C8 H8 . . 120.8
C8 C9 C3 . . 119.93(15)
C8 C9 H9 . . 120.0
C3 C9 H9 . . 120.0

loop_
_geom_bond_atom_site_label_1
_geom_bond_atom_site_label_2
_geom_bond_site_symmetry_2
_geom_bond_distance
F1 C7 . 1.3731(17)
O1 C3 . 1.3803(18)
O1 C2 . 1.4574(18)
N1 C2 . 1.434(2)
N1 C5 . 1.4721(19)
N1 C1 . 1.4746(18)
C1 C1 3_666 1.522(3)
C1 H1A . 0.9900
C1 H1B . 0.9900
C2 H2A . 0.9900
C2 H2B . 0.9900
C3 C9 . 1.393(2)
C3 C4 . 1.401(2)
C4 C6 . 1.393(2)
C4 C5 . 1.5161(19)
C5 H5A . 0.9900
C5 H5B . 0.9900
C6 C7 . 1.374(2)
C6 H6 . 0.9500
C7 C8 . 1.384(2)
C8 C9 . 1.384(2)
C8 H8 . 0.9500
C9 H9 . 0.9500

loop_
_geom_hbond_atom_site_label_D
_geom_hbond_atom_site_label_H
_geom_hbond_atom_site_label_A
_geom_hbond_site_symmetry_A
_geom_hbond_distance_DH
_geom_hbond_distance_HA
_geom_hbond_distance_DA
_geom_hbond_angle_DHA
C2 H2A F1 2_746 0.99 2.44 3.300(2) 145
C6 H6 <i>Cg</i>2 2_756 0.95 2.88 3.527(2) 126
C9 H9 <i>Cg</i>2 2_646 0.95 2.90 3.577(2) 129

loop_
_geom_torsion_atom_site_label_1
_geom_torsion_atom_site_label_2
_geom_torsion_atom_site_label_3
_geom_torsion_atom_site_label_4
_geom_torsion_site_symmetry_4
_geom_torsion
C2 N1 C1 C1 3_666 -161.85(15)
C5 N1 C1 C1 3_666 75.45(18)
C5 N1 C2 O1 . 65.92(15)
C1 N1 C2 O1 . -60.03(16)
C3 O1 C2 N1 . -45.71(17)
C2 O1 C3 C9 . -170.60(12)
C2 O1 C3 C4 . 10.67(19)
O1 C3 C4 C6 . -179.71(12)
C9 C3 C4 C6 . 1.6(2)
O1 C3 C4 C5 . 1.9(2)
C9 C3 C4 C5 . -176.79(13)
C2 N1 C5 C4 . -49.39(15)
C1 N1 C5 C4 . 75.31(15)
C6 C4 C5 N1 . -160.16(12)
C3 C4 C5 N1 . 18.20(18)
C3 C4 C6 C7 . -0.8(2)
C5 C4 C6 C7 . 177.62(13)
C4 C6 C7 F1 . -178.47(12)
C4 C6 C7 C8 . -0.3(2)
F1 C7 C8 C9 . 178.65(13)
C6 C7 C8 C9 . 0.5(2)
C7 C8 C9 C3 . 0.4(2)
O1 C3 C9 C8 . 179.82(13)
C4 C3 C9 C8 . -1.4(2)

_cod_database_fobs_code 2241861
